data_4311956
loop_
_publ_author_name
'Rei Okamura'
'Tohru Wada'
'Katsuji Aikawa'
'Toshi Nagata'
'Koji Tanaka'

_publ_contact_author_address
;
Institute for Molecular Science
Higashiyama 5-1
Myodaiji
Okazaki
Aichi 444-8787
JAPAN
;
_publ_contact_author_email ' ktanaka@ims.ac.jp '
_publ_contact_author_fax ' +81-564-59-5582 '
_publ_contact_author_name ' Koji Tanaka '
_publ_contact_author_phone ' +81-564-59-5580'
_publ_section_title
;
 A Platinum-Ruthenium Dinuclear Complex Bridged by Bis(terpyridyl)xanthene
;
_journal_name_full 'Inorganic Chemistry'
_journal_page_first 7210
_journal_page_last 7217
_journal_paper_doi 10.1021/ic049680n
_journal_volume 43
_journal_year 2004
_chemical_formula_sum 'C54 H49 Cl4 F6 N6 O P Pt'
_chemical_formula_weight 1279.89
_space_group_IT_number 2
_symmetry_cell_setting triclinic
_symmetry_Int_Tables_number 2
_symmetry_space_group_name_Hall '-P 1'
_symmetry_space_group_name_H-M 'P -1'
_cell_angle_alpha 63.540(8)
_cell_angle_beta 68.387(8)
_cell_angle_gamma 76.382(9)
_cell_formula_units_Z 2
_cell_length_a 14.125(3)
_cell_length_b 14.833(3)
_cell_length_c 15.718(3)
_cell_measurement_reflns_used 9155
_cell_measurement_temperature 173.1
_cell_measurement_theta_max 27.5
_cell_measurement_theta_min 3.2
_cell_volume 2730.8(10)
_computing_cell_refinement CRYSTALCLEAR
_computing_data_collection CRYSTALCLEAR
_computing_data_reduction 'teXsan Ver. 1.11'
_computing_publication_material 'teXsan Ver. 1.11'
_computing_structure_refinement 'teXsan Ver. 1.10'
_computing_structure_solution SIR92
_diffrn_detector_area_resol_mean 14.62
_diffrn_measured_fraction_theta_full 0.9561
_diffrn_measured_fraction_theta_max 0.9561
_diffrn_measurement_device_type 'Rigaku/MSC Mercury CCD'
_diffrn_measurement_method \w
_diffrn_radiation_type 'Mo K\a'
_diffrn_radiation_wavelength 0.7107
_diffrn_reflns_av_R_equivalents 0.027
_diffrn_reflns_limit_h_max 18
_diffrn_reflns_limit_h_min -13
_diffrn_reflns_limit_k_max 19
_diffrn_reflns_limit_k_min -18
_diffrn_reflns_limit_l_max 20
_diffrn_reflns_limit_l_min -19
_diffrn_reflns_number 21716
_diffrn_reflns_theta_full 27.49
_diffrn_reflns_theta_max 27.49
_exptl_absorpt_coefficient_mu 2.848
_exptl_absorpt_correction_type none
_exptl_crystal_colour Yellow
_exptl_crystal_density_diffrn 1.557
_exptl_crystal_density_method 'not measured'
_exptl_crystal_description Prism
_exptl_crystal_size_max 0.250
_exptl_crystal_size_mid 0.150
_exptl_crystal_size_min 0.050
_refine_diff_density_max 7.59
_refine_diff_density_min -2.01
_refine_ls_extinction_method none
_refine_ls_goodness_of_fit_ref 2.328
_refine_ls_hydrogen_treatment noref
_refine_ls_number_parameters 651
_refine_ls_number_reflns 11963
_refine_ls_R_factor_gt 0.0631
_refine_ls_shift/su_max 0.0006
_refine_ls_structure_factor_coef Fsqd
_refine_ls_weighting_details 'w = 1/[\s^2^(Fo^2^) + (0.05000(Max(Fo^2^,0) + 2Fc^2^)/3)^2^]'
_refine_ls_weighting_scheme calc
_refine_ls_wR_factor_ref 0.1858
_reflns_number_gt 10739
_reflns_number_total 11963
_reflns_threshold_expression F^2^>2.0\s(F^2^)
_cod_data_source_file ic049680nsi20040630_030619_1.cif
_cod_data_source_block '_[(PtCl)(btpyxa)](PF6).CHCl3([1](PF6).CHCl3)'
_cod_original_cell_volume 2730.7(9)
_cod_original_sg_symbol_H-M 'P -1 '
_cod_original_formula_sum 'C54 H49 Cl4 F6 N6 O P Pt '
_cod_database_code 4311956

loop_
_symmetry_equiv_pos_as_xyz
x,y,z
-x,-y,-z

loop_
_atom_site_label
_atom_site_type_symbol
_atom_site_fract_x
_atom_site_fract_y
_atom_site_fract_z
_atom_site_U_iso_or_equiv
_atom_site_adp_type
_atom_site_occupancy
_atom_site_calc_flag
_atom_site_refinement_flags
_atom_site_disorder_assembly
_atom_site_disorder_group
Pt(1) Pt 0.96121(2) 0.56858(2) -0.42780(2) 0.02286(8) Uani 1.00 d . . .
Cl(1) Cl 1.0436(2) 0.4658(2) -0.3116(2) 0.0360(6) Uani 1.00 d . . .
Cl(2) Cl 1.0583(4) 1.0786(3) -0.9684(4) 0.119(2) Uani 1.00 d . . .
Cl(3) Cl 1.0183(3) 1.2865(3) -1.0912(2) 0.0720(9) Uani 1.00 d . . .
Cl(4) Cl 1.0938(2) 1.2353(3) -0.9269(2) 0.080(1) Uani 1.00 d . . .
P(1) P 0.5000 0.5000 -0.5000 0.0364(7) Uiso 1.00 d S . .
P(2) P 0.5000 0.5000 0.0000 0.0255(6) Uiso 1.00 d S . .
F(1) F 0.6212(4) 0.5013(6) -0.5336(5) 0.063(2) Uani 1.00 d . . .
F(2) F 0.4889(5) 0.6054(5) -0.4925(6) 0.066(2) Uani 1.00 d . . .
F(3) F 0.4994(5) 0.4434(5) -0.3860(4) 0.060(2) Uani 1.00 d . . .
F(4) F 0.5223(4) 0.5777(4) -0.1148(3) 0.038(1) Uani 1.00 d . . .
F(5) F 0.5201(4) 0.5849(4) 0.0267(4) 0.044(2) Uani 1.00 d . . .
F(6) F 0.6185(3) 0.4608(4) -0.0214(4) 0.039(1) Uani 1.00 d . . .
O(1) O 0.7995(4) 0.9741(4) -0.7433(4) 0.030(1) Uani 1.00 d . . .
N(1) N 1.0815(5) 0.6459(5) -0.5362(5) 0.026(2) Uani 1.00 d . . .
N(2) N 0.8914(5) 0.6556(4) -0.5264(4) 0.021(1) Uani 1.00 d . . .
N(3) N 0.8200(5) 0.5210(5) -0.3512(4) 0.024(2) Uani 1.00 d . . .
N(4) N 1.2148(5) 1.0125(6) -0.7028(5) 0.035(2) Uani 1.00 d . . .
N(5) N 0.9998(5) 0.8810(5) -0.5117(5) 0.025(2) Uani 1.00 d . . .
N(6) N 0.7459(5) 0.7990(6) -0.3781(5) 0.035(2) Uani 1.00 d . . .
C(1) C 1.1758(7) 0.6335(7) -0.5331(7) 0.035(2) Uani 1.00 d . . .
C(2) C 1.2521(6) 0.6934(7) -0.6146(7) 0.034(2) Uani 1.00 d . . .
C(3) C 1.2262(6) 0.7648(7) -0.6968(7) 0.036(2) Uani 1.00 d . . .
C(4) C 1.1237(6) 0.7758(6) -0.6981(6) 0.032(2) Uani 1.00 d . . .
C(5) C 1.0543(6) 0.7163(6) -0.6193(6) 0.024(2) Uani 1.00 d . . .
C(6) C 0.9459(5) 0.7213(5) -0.6129(5) 0.022(2) Uani 1.00 d . . .
C(7) C 0.8998(5) 0.7811(5) -0.6859(5) 0.021(2) Uani 1.00 d . . .
C(8) C 0.7982(5) 0.7717(5) -0.6685(5) 0.021(2) Uani 1.00 d . . .
C(9) C 0.7434(5) 0.7017(5) -0.5764(5) 0.022(2) Uani 1.00 d . . .
C(10) C 0.7946(5) 0.6437(5) -0.5058(5) 0.020(2) Uani 1.00 d . . .
C(11) C 0.7506(6) 0.5694(5) -0.4031(5) 0.023(2) Uani 1.00 d . . .
C(12) C 0.6508(6) 0.5492(6) -0.3624(6) 0.028(2) Uani 1.00 d . . .
C(13) C 0.6159(7) 0.4777(7) -0.2651(6) 0.034(2) Uani 1.00 d . . .
C(14) C 0.6899(7) 0.4283(6) -0.2126(6) 0.034(2) Uani 1.00 d . . .
C(15) C 0.7860(7) 0.4517(6) -0.2571(6) 0.031(2) Uani 1.00 d . . .
C(16) C 1.3135(7) 1.0110(8) -0.7212(7) 0.045(3) Uani 1.00 d . . .
C(17) C 1.3664(7) 0.9465(9) -0.6529(8) 0.047(3) Uani 1.00 d . . .
C(18) C 1.3112(7) 0.8816(8) -0.5629(7) 0.042(3) Uani 1.00 d . . .
C(19) C 1.2078(6) 0.8829(7) -0.5429(6) 0.032(2) Uani 1.00 d . . .
C(20) C 1.1611(6) 0.9487(6) -0.6142(6) 0.026(2) Uani 1.00 d . . .
C(21) C 1.0519(5) 0.9515(5) -0.5983(5) 0.020(2) Uani 1.00 d . . .
C(22) C 1.0034(6) 1.0233(5) -0.6673(5) 0.023(2) Uani 1.00 d . . .
C(23) C 0.8995(5) 1.0207(5) -0.6501(5) 0.021(2) Uani 1.00 d . . .
C(24) C 0.8472(6) 0.9467(6) -0.5615(6) 0.025(2) Uani 1.00 d . . .
C(25) C 0.8988(6) 0.8803(6) -0.4945(6) 0.024(2) Uani 1.00 d . . .
C(26) C 0.8430(6) 0.8055(6) -0.3944(6) 0.025(2) Uani 1.00 d . . .
C(27) C 0.8952(7) 0.7451(7) -0.3219(7) 0.035(2) Uani 1.00 d . . .
C(28) C 0.8444(8) 0.6815(7) -0.2329(7) 0.044(3) Uani 1.00 d . . .
C(29) C 0.7382(7) 0.6758(7) -0.2101(7) 0.041(2) Uani 1.00 d . . .
C(30) C 0.6952(7) 0.7346(8) -0.2874(7) 0.042(3) Uani 1.00 d . . .
C(31) C 0.6479(5) 0.9618(5) -0.8839(5) 0.022(2) Uani 1.00 d . . .
C(32) C 0.6488(5) 0.8577(5) -0.8517(5) 0.021(2) Uani 1.00 d . . .
C(33) C 0.6959(6) 0.7961(5) -0.7800(5) 0.023(2) Uani 1.00 d . . .
C(34) C 0.7451(5) 0.8371(5) -0.7451(5) 0.020(2) Uani 1.00 d . . .
C(35) C 0.8447(5) 1.0999(5) -0.7194(5) 0.021(2) Uani 1.00 d . . .
C(36) C 0.8441(6) 1.2020(6) -0.7415(6) 0.024(2) Uani 1.00 d . . .
C(37) C 0.7951(6) 1.2788(6) -0.8063(6) 0.027(2) Uani 1.00 d . . .
C(38) C 0.7442(6) 1.2499(5) -0.8512(6) 0.025(2) Uani 1.00 d . . .
C(39) C 0.6917(6) 1.1218(6) -0.8875(6) 0.028(2) Uani 1.00 d . . .
C(40) C 0.6950(6) 1.0062(5) -0.8496(5) 0.023(2) Uani 1.00 d . . .
C(41) C 0.7449(5) 0.9421(5) -0.7826(5) 0.022(2) Uani 1.00 d . . .
C(42) C 0.7435(5) 1.1490(5) -0.8340(6) 0.022(2) Uani 1.00 d . . .
C(43) C 0.7947(5) 1.0763(5) -0.7666(6) 0.022(2) Uani 1.00 d . . .
C(44) C 0.5958(5) 0.8129(5) -0.8921(6) 0.023(2) Uani 1.00 d . . .
C(45) C 0.6182(7) 0.8708(7) -1.0055(6) 0.036(2) Uani 1.00 d . . .
C(46) C 0.4814(7) 0.8189(8) -0.8421(8) 0.042(3) Uani 1.00 d . . .
C(47) C 0.6343(7) 0.7018(6) -0.8720(7) 0.034(2) Uani 1.00 d . . .
C(48) C 0.7875(8) 1.3892(6) -0.8228(8) 0.045(3) Uani 1.00 d . . .
C(49) C 0.673(1) 1.4202(9) -0.774(1) 0.071(4) Uani 1.00 d . . .
C(50) C 0.847(2) 1.4045(10) -0.770(2) 0.135(8) Uani 1.00 d . . .
C(51) C 0.818(1) 1.4548(8) -0.934(1) 0.073(4) Uani 1.00 d . . .
C(52) C 0.5808(8) 1.1657(7) -0.869(1) 0.064(4) Uani 1.00 d . . .
C(53) C 0.750(1) 1.1648(7) -0.9995(8) 0.061(3) Uani 1.00 d . . .
C(54) C 1.0160(8) 1.1989(8) -0.9705(8) 0.050(3) Uani 1.00 d . . .
H(1) H 1.1932 0.5831 -0.4749 0.0427 Uiso 1.00 calc . . .
H(2) H 1.3201 0.6837 -0.6119 0.0406 Uiso 1.00 calc . . .
H(3) H 1.2763 0.8072 -0.7529 0.0442 Uiso 1.00 calc . . .
H(4) H 1.1037 0.8257 -0.7553 0.0393 Uiso 1.00 calc . . .
H(5) H 0.9381 0.8283 -0.7482 0.0262 Uiso 1.00 calc . . .
H(6) H 0.6730 0.6943 -0.5623 0.0275 Uiso 1.00 calc . . .
H(7) H 0.6036 0.5838 -0.3996 0.0330 Uiso 1.00 calc . . .
H(8) H 0.5462 0.4627 -0.2345 0.0415 Uiso 1.00 calc . . .
H(9) H 0.6689 0.3785 -0.1458 0.0405 Uiso 1.00 calc . . .
H(10) H 0.8343 0.4171 -0.2199 0.0375 Uiso 1.00 calc . . .
H(11) H 1.3519 1.0577 -0.7853 0.0531 Uiso 1.00 calc . . .
H(12) H 1.4387 0.9486 -0.6696 0.0557 Uiso 1.00 calc . . .
H(13) H 1.3448 0.8351 -0.5138 0.0506 Uiso 1.00 calc . . .
H(14) H 1.1677 0.8377 -0.4793 0.0392 Uiso 1.00 calc . . .
H(15) H 1.0420 1.0742 -0.7264 0.0284 Uiso 1.00 calc . . .
H(16) H 0.7761 0.9417 -0.5468 0.0306 Uiso 1.00 calc . . .
H(17) H 0.9667 0.7506 -0.3381 0.0436 Uiso 1.00 calc . . .
H(18) H 0.8785 0.6401 -0.1834 0.0509 Uiso 1.00 calc . . .
H(19) H 0.6984 0.6333 -0.1459 0.0480 Uiso 1.00 calc . . .
H(20) H 0.6246 0.7288 -0.2737 0.0507 Uiso 1.00 calc . . .
H(21) H 0.6141 1.0049 -0.9326 0.0267 Uiso 1.00 calc . . .
H(22) H 0.6953 0.7238 -0.7540 0.0271 Uiso 1.00 calc . . .
H(23) H 0.8785 1.2201 -0.7096 0.0285 Uiso 1.00 calc . . .
H(24) H 0.7088 1.3012 -0.8953 0.0308 Uiso 1.00 calc . . .
H(25) H 0.6899 0.8656 -1.0383 0.0433 Uiso 1.00 calc . . .
H(26) H 0.5956 0.9411 -1.0210 0.0433 Uiso 1.00 calc . . .
H(27) H 0.5836 0.8449 -1.0304 0.0433 Uiso 1.00 calc . . .
H(28) H 0.4552 0.8870 -0.8525 0.0508 Uiso 1.00 calc . . .
H(29) H 0.4476 0.7928 -0.8677 0.0508 Uiso 1.00 calc . . .
H(30) H 0.4667 0.7797 -0.7715 0.0508 Uiso 1.00 calc . . .
H(31) H 0.6012 0.6752 -0.8978 0.0436 Uiso 1.00 calc . . .
H(32) H 0.6203 0.6629 -0.8020 0.0436 Uiso 1.00 calc . . .
H(33) H 0.7063 0.6959 -0.9031 0.0436 Uiso 1.00 calc . . .
H(34) H 0.6523 1.3767 -0.7044 0.0868 Uiso 1.00 calc . . .
H(35) H 0.6644 1.4875 -0.7815 0.0868 Uiso 1.00 calc . . .
H(36) H 0.6306 1.4109 -0.8047 0.0868 Uiso 1.00 calc . . .
H(37) H 0.9176 1.3873 -0.7954 0.1413 Uiso 1.00 calc . . .
H(38) H 0.8243 1.3618 -0.6998 0.1413 Uiso 1.00 calc . . .
H(39) H 0.8364 1.4728 -0.7767 0.1413 Uiso 1.00 calc . . .
H(40) H 0.8149 1.5238 -0.9464 0.0903 Uiso 1.00 calc . . .
H(41) H 0.7752 1.4471 -0.9647 0.0903 Uiso 1.00 calc . . .
H(42) H 0.8878 1.4341 -0.9656 0.0903 Uiso 1.00 calc . . .
H(43) H 0.5451 1.1386 -0.7986 0.0792 Uiso 1.00 calc . . .
H(44) H 0.5768 1.2371 -0.8922 0.0792 Uiso 1.00 calc . . .
H(45) H 0.5472 1.1485 -0.9018 0.0792 Uiso 1.00 calc . . .
H(46) H 0.7514 1.2361 -1.0243 0.0731 Uiso 1.00 calc . . .
H(47) H 0.7217 1.1489 -1.0361 0.0731 Uiso 1.00 calc . . .
H(48) H 0.8210 1.1357 -1.0097 0.0731 Uiso 1.00 calc . . .
H(49) H 0.9470 1.1975 -0.9272 0.0602 Uiso 1.00 calc . . .

loop_
_atom_site_aniso_label
_atom_site_aniso_U_11
_atom_site_aniso_U_22
_atom_site_aniso_U_33
_atom_site_aniso_U_12
_atom_site_aniso_U_13
_atom_site_aniso_U_23
Pt(1) 0.0292(2) 0.0199(2) 0.0256(2) 0.0061(1) -0.0181(1) -0.0105(1)
Cl(1) 0.047(1) 0.033(1) 0.037(1) 0.0098(9) -0.0319(10) -0.0130(9)
Cl(2) 0.159(4) 0.061(2) 0.103(3) 0.014(3) -0.010(3) -0.038(2)
Cl(3) 0.074(2) 0.085(2) 0.037(1) -0.006(2) -0.014(1) -0.009(1)
Cl(4) 0.061(2) 0.114(3) 0.053(2) -0.035(2) -0.016(1) -0.010(2)
F(1) 0.029(3) 0.090(5) 0.068(4) -0.004(3) -0.016(3) -0.030(4)
F(2) 0.068(4) 0.055(4) 0.095(5) 0.000(3) -0.044(4) -0.035(4)
F(3) 0.056(4) 0.085(5) 0.038(3) -0.020(3) -0.022(3) -0.009(3)
F(4) 0.045(3) 0.037(3) 0.024(2) -0.006(2) -0.011(2) -0.004(2)
F(5) 0.058(3) 0.036(3) 0.047(3) -0.008(2) -0.021(3) -0.019(3)
F(6) 0.025(2) 0.050(3) 0.039(3) 0.003(2) -0.010(2) -0.018(3)
O(1) 0.050(3) 0.011(2) 0.040(3) 0.001(2) -0.035(3) -0.004(2)
N(1) 0.027(3) 0.026(3) 0.035(4) 0.007(3) -0.018(3) -0.019(3)
N(2) 0.025(3) 0.016(3) 0.022(3) 0.003(2) -0.009(2) -0.009(2)
N(3) 0.034(3) 0.020(3) 0.018(3) 0.003(3) -0.011(3) -0.009(3)
N(4) 0.035(4) 0.041(4) 0.028(4) -0.009(3) -0.010(3) -0.011(3)
N(5) 0.038(4) 0.018(3) 0.023(3) 0.003(3) -0.014(3) -0.009(3)
N(6) 0.031(4) 0.037(4) 0.032(4) -0.006(3) -0.006(3) -0.010(3)
C(1) 0.040(5) 0.031(4) 0.049(5) 0.011(4) -0.024(4) -0.025(4)
C(2) 0.021(4) 0.037(5) 0.054(5) 0.002(3) -0.018(4) -0.025(4)
C(3) 0.022(4) 0.038(5) 0.050(5) -0.003(3) -0.008(4) -0.021(4)
C(4) 0.032(4) 0.031(4) 0.035(4) -0.002(3) -0.010(4) -0.015(4)
C(5) 0.025(4) 0.023(4) 0.031(4) 0.007(3) -0.015(3) -0.016(3)
C(6) 0.021(3) 0.021(3) 0.024(4) 0.002(3) -0.007(3) -0.011(3)
C(7) 0.024(4) 0.016(3) 0.023(4) 0.000(3) -0.011(3) -0.004(3)
C(8) 0.029(4) 0.015(3) 0.019(3) 0.001(3) -0.012(3) -0.004(3)
C(9) 0.028(4) 0.018(3) 0.022(4) 0.002(3) -0.011(3) -0.009(3)
C(10) 0.023(3) 0.019(3) 0.020(3) 0.000(3) -0.011(3) -0.008(3)
C(11) 0.031(4) 0.018(3) 0.023(4) 0.003(3) -0.015(3) -0.008(3)
C(12) 0.036(4) 0.024(4) 0.024(4) 0.004(3) -0.014(3) -0.009(3)
C(13) 0.038(5) 0.032(4) 0.025(4) -0.003(4) -0.004(3) -0.010(4)
C(14) 0.050(5) 0.028(4) 0.019(4) 0.000(4) -0.012(4) -0.005(3)
C(15) 0.044(5) 0.026(4) 0.023(4) 0.008(3) -0.017(4) -0.009(3)
C(16) 0.035(5) 0.059(6) 0.039(5) -0.010(4) -0.009(4) -0.017(5)
C(17) 0.031(5) 0.064(7) 0.054(6) 0.000(4) -0.020(4) -0.026(5)
C(18) 0.042(5) 0.051(6) 0.038(5) 0.008(4) -0.020(4) -0.020(5)
C(19) 0.033(4) 0.040(5) 0.027(4) 0.005(4) -0.015(3) -0.015(4)
C(20) 0.032(4) 0.027(4) 0.023(4) 0.004(3) -0.009(3) -0.016(3)
C(21) 0.027(4) 0.021(3) 0.019(3) 0.003(3) -0.011(3) -0.013(3)
C(22) 0.028(4) 0.021(3) 0.022(3) 0.001(3) -0.013(3) -0.007(3)
C(23) 0.024(3) 0.019(3) 0.025(4) 0.001(3) -0.012(3) -0.010(3)
C(24) 0.029(4) 0.025(4) 0.024(4) -0.001(3) -0.012(3) -0.012(3)
C(25) 0.029(4) 0.025(4) 0.026(4) 0.003(3) -0.013(3) -0.015(3)
C(26) 0.031(4) 0.023(4) 0.024(4) 0.001(3) -0.014(3) -0.010(3)
C(27) 0.039(5) 0.037(5) 0.036(5) -0.007(4) -0.019(4) -0.012(4)
C(28) 0.066(6) 0.033(5) 0.040(5) -0.013(4) -0.031(5) -0.006(4)
C(29) 0.045(5) 0.040(5) 0.031(5) -0.010(4) -0.008(4) -0.010(4)
C(30) 0.036(5) 0.047(6) 0.042(5) -0.013(4) -0.006(4) -0.016(5)
C(31) 0.026(4) 0.015(3) 0.026(4) 0.004(3) -0.016(3) -0.005(3)
C(32) 0.021(3) 0.019(3) 0.024(3) 0.000(3) -0.009(3) -0.008(3)
C(33) 0.031(4) 0.020(3) 0.020(3) 0.000(3) -0.009(3) -0.010(3)
C(34) 0.022(3) 0.015(3) 0.021(3) 0.001(3) -0.011(3) -0.004(3)
C(35) 0.021(3) 0.018(3) 0.024(4) 0.000(3) -0.009(3) -0.007(3)
C(36) 0.027(4) 0.023(4) 0.030(4) 0.001(3) -0.014(3) -0.014(3)
C(37) 0.031(4) 0.019(4) 0.039(4) 0.004(3) -0.019(3) -0.014(3)
C(38) 0.032(4) 0.015(3) 0.033(4) 0.005(3) -0.022(3) -0.007(3)
C(39) 0.039(4) 0.017(3) 0.035(4) -0.001(3) -0.026(4) -0.003(3)
C(40) 0.030(4) 0.016(3) 0.025(4) -0.005(3) -0.014(3) -0.004(3)
C(41) 0.029(4) 0.016(3) 0.022(3) 0.001(3) -0.013(3) -0.006(3)
C(42) 0.028(4) 0.014(3) 0.028(4) 0.002(3) -0.014(3) -0.008(3)
C(43) 0.028(4) 0.012(3) 0.029(4) 0.000(3) -0.015(3) -0.007(3)
C(44) 0.026(4) 0.021(3) 0.027(4) -0.003(3) -0.012(3) -0.010(3)
C(45) 0.052(5) 0.032(4) 0.032(4) 0.000(4) -0.027(4) -0.010(4)
C(46) 0.037(5) 0.048(6) 0.052(6) -0.007(4) -0.023(4) -0.021(5)
C(47) 0.048(5) 0.027(4) 0.041(5) -0.001(4) -0.026(4) -0.016(4)
C(48) 0.066(6) 0.017(4) 0.074(7) 0.011(4) -0.052(6) -0.019(4)
C(49) 0.079(9) 0.039(6) 0.10(1) 0.009(6) -0.028(8) -0.036(7)
C(50) 0.21(2) 0.031(6) 0.26(2) 0.025(9) -0.20(2) -0.05(1)
C(51) 0.12(1) 0.026(5) 0.076(8) -0.028(6) -0.039(8) -0.003(5)
C(52) 0.059(6) 0.026(5) 0.14(1) 0.022(4) -0.078(7) -0.038(6)
C(53) 0.13(1) 0.031(5) 0.039(5) -0.034(6) -0.055(6) 0.009(4)
C(54) 0.048(6) 0.047(6) 0.041(5) -0.009(5) -0.003(4) -0.013(5)

loop_
_atom_type_symbol
_atom_type_description
_atom_type_scat_dispersion_real
_atom_type_scat_dispersion_imag
_atom_type_scat_source
C C 0.003 0.002
;International Tables for Crystallography
(1992, Vol. C, Tables 4.2.6.8 and 6.1.1.1)
;
H H 0.000 0.000
;International Tables for Crystallography
(1992, Vol. C, Table 6.1.1.2)
;
Cl Cl 0.148 0.159
;International Tables for Crystallography
(1992, Vol. C, Tables 4.2.6.8 and 6.1.1.1)
;
F F 0.017 0.010
;International Tables for Crystallography
(1992, Vol. C, Tables 4.2.6.8 and 6.1.1.1)
;
N N 0.006 0.003
;International Tables for Crystallography
(1992, Vol. C, Tables 4.2.6.8 and 6.1.1.1)
;
O O 0.011 0.006
;International Tables for Crystallography
(1992, Vol. C, Tables 4.2.6.8 and 6.1.1.1)
;
P P 0.102 0.094
;International Tables for Crystallography
(1992, Vol. C, Tables 4.2.6.8 and 6.1.1.1)
;
Pt Pt -1.703 8.390
;International Tables for Crystallography
(1992, Vol. C, Tables 4.2.6.8 and 6.1.1.1)
;

loop_
_geom_angle_atom_site_label_1
_geom_angle_atom_site_label_2
_geom_angle_atom_site_label_3
_geom_angle
_geom_angle_site_symmetry_1
_geom_angle_site_symmetry_2
_geom_angle_site_symmetry_3
_geom_angle_publ_flag
Cl(1) Pt(1) N(1) 98.3(2) . . . yes
Cl(1) Pt(1) N(2) 179.9(2) . . . yes
Cl(1) Pt(1) N(3) 99.3(2) . . . yes
N(1) Pt(1) N(2) 81.7(3) . . . yes
N(1) Pt(1) N(3) 162.4(2) . . . yes
N(2) Pt(1) N(3) 80.8(3) . . . yes
F(1) P(1) F(1) 180.0 . . 2_664 yes
F(1) P(1) F(2) 88.5(4) . . . yes
F(1) P(1) F(2) 91.5(4) . . 2_664 yes
F(1) P(1) F(3) 89.4(3) . . . yes
F(1) P(1) F(3) 90.6(3) . . 2_664 yes
F(1) P(1) F(2) 91.5(4) 2_664 . . yes
F(1) P(1) F(2) 88.5(4) 2_664 . 2_664 yes
F(1) P(1) F(3) 90.6(3) 2_664 . . yes
F(1) P(1) F(3) 89.4(3) 2_664 . 2_664 yes
F(2) P(1) F(2) 180.0000(1) . . 2_664 yes
F(2) P(1) F(3) 89.4(4) . . . yes
F(2) P(1) F(3) 90.6(4) . . 2_664 yes
F(2) P(1) F(3) 90.6(4) 2_664 . . yes
F(2) P(1) F(3) 89.4(4) 2_664 . 2_664 yes
F(3) P(1) F(3) 180.0000(1) . . 2_664 yes
F(4) P(2) F(4) 180.0 . . 2_665 yes
F(4) P(2) F(5) 89.6(3) . . . yes
F(4) P(2) F(5) 90.4(3) . . 2_665 yes
F(4) P(2) F(6) 89.6(3) . . . yes
F(4) P(2) F(6) 90.4(3) . . 2_665 yes
F(4) P(2) F(5) 90.4(3) 2_665 . . yes
F(4) P(2) F(5) 89.6(3) 2_665 . 2_665 yes
F(4) P(2) F(6) 90.4(3) 2_665 . . yes
F(4) P(2) F(6) 89.6(3) 2_665 . 2_665 yes
F(5) P(2) F(5) 180.0 . . 2_665 yes
F(5) P(2) F(6) 90.3(3) . . . yes
F(5) P(2) F(6) 89.7(3) . . 2_665 yes
F(5) P(2) F(6) 89.7(3) 2_665 . . yes
F(5) P(2) F(6) 90.3(3) 2_665 . 2_665 yes
F(6) P(2) F(6) 180.0 . . 2_665 yes
C(41) O(1) C(43) 118.5(5) . . . yes
Pt(1) N(1) C(1) 127.0(6) . . . yes
Pt(1) N(1) C(5) 111.9(5) . . . yes
C(1) N(1) C(5) 121.1(7) . . . yes
Pt(1) N(2) C(6) 117.7(5) . . . yes
Pt(1) N(2) C(10) 118.2(5) . . . yes
C(6) N(2) C(10) 124.0(6) . . . yes
Pt(1) N(3) C(11) 113.5(5) . . . yes
Pt(1) N(3) C(15) 128.8(5) . . . yes
C(11) N(3) C(15) 117.7(7) . . . yes
C(16) N(4) C(20) 118.6(8) . . . yes
C(21) N(5) C(25) 117.9(7) . . . yes
C(26) N(6) C(30) 117.0(8) . . . yes
N(1) C(1) C(2) 120.8(8) . . . yes
C(1) C(2) C(3) 119.0(7) . . . yes
C(2) C(3) C(4) 118.9(8) . . . yes
C(3) C(4) C(5) 119.9(8) . . . yes
N(1) C(5) C(4) 120.3(7) . . . yes
N(1) C(5) C(6) 115.3(7) . . . yes
C(4) C(5) C(6) 124.3(7) . . . yes
N(2) C(6) C(5) 113.4(6) . . . yes
N(2) C(6) C(7) 119.2(6) . . . yes
C(5) C(6) C(7) 127.4(7) . . . yes
C(6) C(7) C(8) 119.4(7) . . . yes
C(7) C(8) C(9) 119.7(6) . . . yes
C(7) C(8) C(34) 120.9(6) . . . yes
C(9) C(8) C(34) 119.4(6) . . . yes
C(8) C(9) C(10) 118.0(7) . . . yes
N(2) C(10) C(9) 119.8(7) . . . yes
N(2) C(10) C(11) 113.3(6) . . . yes
C(9) C(10) C(11) 126.8(6) . . . yes
N(3) C(11) C(10) 114.0(6) . . . yes
N(3) C(11) C(12) 121.7(7) . . . yes
C(10) C(11) C(12) 124.2(7) . . . yes
C(11) C(12) C(13) 120.4(7) . . . yes
C(12) C(13) C(14) 116.7(8) . . . yes
C(13) C(14) C(15) 119.7(7) . . . yes
N(3) C(15) C(14) 123.8(7) . . . yes
N(4) C(16) C(17) 123.6(9) . . . yes
C(16) C(17) C(18) 117.4(8) . . . yes
C(17) C(18) C(19) 119.4(9) . . . yes
C(18) C(19) C(20) 119.8(8) . . . yes
N(4) C(20) C(19) 121.1(8) . . . yes
N(4) C(20) C(21) 116.5(7) . . . yes
C(19) C(20) C(21) 122.3(7) . . . yes
N(5) C(21) C(20) 116.0(7) . . . yes
N(5) C(21) C(22) 121.8(7) . . . yes
C(20) C(21) C(22) 122.2(7) . . . yes
C(21) C(22) C(23) 119.9(7) . . . yes
C(22) C(23) C(24) 117.7(7) . . . yes
C(22) C(23) C(35) 120.9(6) . . . yes
C(24) C(23) C(35) 121.2(6) . . . yes
C(23) C(24) C(25) 119.5(7) . . . yes
N(5) C(25) C(24) 123.1(7) . . . yes
N(5) C(25) C(26) 115.9(6) . . . yes
C(24) C(25) C(26) 121.0(7) . . . yes
N(6) C(26) C(25) 117.1(7) . . . yes
N(6) C(26) C(27) 122.7(7) . . . yes
C(25) C(26) C(27) 120.3(7) . . . yes
C(26) C(27) C(28) 119.7(8) . . . yes
C(27) C(28) C(29) 119.6(9) . . . yes
C(28) C(29) C(30) 116.3(8) . . . yes
N(6) C(30) C(29) 124.6(8) . . . yes
C(32) C(31) C(40) 123.3(6) . . . yes
C(31) C(32) C(33) 117.8(6) . . . yes
C(31) C(32) C(44) 121.2(6) . . . yes
C(33) C(32) C(44) 121.0(6) . . . yes
C(32) C(33) C(34) 120.6(7) . . . yes
C(8) C(34) C(33) 121.7(6) . . . yes
C(8) C(34) C(41) 119.2(6) . . . yes
C(33) C(34) C(41) 119.1(6) . . . yes
C(23) C(35) C(36) 121.0(6) . . . yes
C(23) C(35) C(43) 122.0(6) . . . yes
C(36) C(35) C(43) 117.0(6) . . . yes
C(35) C(36) C(37) 123.3(7) . . . yes
C(36) C(37) C(38) 117.1(6) . . . yes
C(36) C(37) C(48) 122.6(7) . . . yes
C(38) C(37) C(48) 120.2(7) . . . yes
C(37) C(38) C(42) 122.6(7) . . . yes
C(40) C(39) C(42) 110.2(6) . . . yes
C(40) C(39) C(52) 109.1(7) . . . yes
C(40) C(39) C(53) 108.9(7) . . . yes
C(42) C(39) C(52) 110.1(7) . . . yes
C(42) C(39) C(53) 108.0(7) . . . yes
C(52) C(39) C(53) 110.6(9) . . . yes
C(31) C(40) C(39) 121.3(6) . . . yes
C(31) C(40) C(41) 116.5(6) . . . yes
C(39) C(40) C(41) 122.2(6) . . . yes
O(1) C(41) C(34) 113.7(6) . . . yes
O(1) C(41) C(40) 123.9(6) . . . yes
C(34) C(41) C(40) 122.5(7) . . . yes
C(38) C(42) C(39) 120.7(6) . . . yes
C(38) C(42) C(43) 116.3(6) . . . yes
C(39) C(42) C(43) 123.0(6) . . . yes
O(1) C(43) C(35) 114.4(6) . . . yes
O(1) C(43) C(42) 121.8(6) . . . yes
C(35) C(43) C(42) 123.8(6) . . . yes
C(32) C(44) C(45) 110.5(6) . . . yes
C(32) C(44) C(46) 109.8(6) . . . yes
C(32) C(44) C(47) 111.2(6) . . . yes
C(45) C(44) C(46) 109.3(7) . . . yes
C(45) C(44) C(47) 107.5(6) . . . yes
C(46) C(44) C(47) 108.4(7) . . . yes
C(37) C(48) C(49) 107.4(8) . . . yes
C(37) C(48) C(50) 112.1(8) . . . yes
C(37) C(48) C(51) 109.9(8) . . . yes
C(49) C(48) C(50) 105(1) . . . yes
C(49) C(48) C(51) 108.8(9) . . . yes
C(50) C(48) C(51) 112(1) . . . yes
Cl(2) C(54) Cl(3) 110.9(6) . . . yes
Cl(2) C(54) Cl(4) 109.9(7) . . . yes
Cl(3) C(54) Cl(4) 109.7(6) . . . yes

loop_
_geom_bond_atom_site_label_1
_geom_bond_atom_site_label_2
_geom_bond_distance
_geom_bond_site_symmetry_1
_geom_bond_site_symmetry_2
_geom_bond_publ_flag
Pt(1) Cl(1) 2.294(2) . . yes
Pt(1) N(1) 2.036(7) . . yes
Pt(1) N(2) 1.945(6) . . yes
Pt(1) N(3) 2.016(7) . . yes
Cl(2) C(54) 1.73(1) . . yes
Cl(3) C(54) 1.75(1) . . yes
Cl(4) C(54) 1.77(1) . . yes
P(1) F(1) 1.597(5) . . yes
P(1) F(1) 1.597(5) . 2_664 yes
P(1) F(2) 1.587(6) . . yes
P(1) F(2) 1.587(6) . 2_664 yes
P(1) F(3) 1.601(6) . . yes
P(1) F(3) 1.601(6) . 2_664 yes
P(2) F(4) 1.607(5) . . yes
P(2) F(4) 1.607(5) . 2_665 yes
P(2) F(5) 1.603(5) . . yes
P(2) F(5) 1.603(5) . 2_665 yes
P(2) F(6) 1.597(4) . . yes
P(2) F(6) 1.597(4) . 2_665 yes
O(1) C(41) 1.410(8) . . yes
O(1) C(43) 1.383(8) . . yes
N(1) C(1) 1.32(1) . . yes
N(1) C(5) 1.381(10) . . yes
N(2) C(6) 1.339(10) . . yes
N(2) C(10) 1.320(9) . . yes
N(3) C(11) 1.370(9) . . yes
N(3) C(15) 1.35(1) . . yes
N(4) C(16) 1.31(1) . . yes
N(4) C(20) 1.34(1) . . yes
N(5) C(21) 1.36(1) . . yes
N(5) C(25) 1.35(1) . . yes
N(6) C(26) 1.32(1) . . yes
N(6) C(30) 1.35(1) . . yes
C(1) C(2) 1.42(1) . . yes
C(2) C(3) 1.37(1) . . yes
C(3) C(4) 1.42(1) . . yes
C(4) C(5) 1.35(1) . . yes
C(5) C(6) 1.483(10) . . yes
C(6) C(7) 1.378(10) . . yes
C(7) C(8) 1.387(10) . . yes
C(8) C(9) 1.41(1) . . yes
C(8) C(34) 1.496(9) . . yes
C(9) C(10) 1.393(10) . . yes
C(10) C(11) 1.48(1) . . yes
C(11) C(12) 1.36(1) . . yes
C(12) C(13) 1.40(1) . . yes
C(13) C(14) 1.43(1) . . yes
C(14) C(15) 1.33(1) . . yes
C(16) C(17) 1.40(1) . . yes
C(17) C(18) 1.36(1) . . yes
C(18) C(19) 1.37(1) . . yes
C(19) C(20) 1.38(1) . . yes
C(20) C(21) 1.46(1) . . yes
C(21) C(22) 1.397(10) . . yes
C(22) C(23) 1.40(1) . . yes
C(23) C(24) 1.40(1) . . yes
C(23) C(35) 1.490(10) . . yes
C(24) C(25) 1.38(1) . . yes
C(25) C(26) 1.51(1) . . yes
C(26) C(27) 1.43(1) . . yes
C(27) C(28) 1.33(1) . . yes
C(28) C(29) 1.42(1) . . yes
C(29) C(30) 1.40(1) . . yes
C(31) C(32) 1.393(10) . . yes
C(31) C(40) 1.398(10) . . yes
C(32) C(33) 1.377(10) . . yes
C(32) C(44) 1.539(9) . . yes
C(33) C(34) 1.388(10) . . yes
C(34) C(41) 1.398(9) . . yes
C(35) C(36) 1.394(10) . . yes
C(35) C(43) 1.380(10) . . yes
C(36) C(37) 1.39(1) . . yes
C(37) C(38) 1.41(1) . . yes
C(37) C(48) 1.52(1) . . yes
C(38) C(42) 1.399(10) . . yes
C(39) C(40) 1.540(10) . . yes
C(39) C(42) 1.517(10) . . yes
C(39) C(52) 1.52(1) . . yes
C(39) C(53) 1.54(1) . . yes
C(40) C(41) 1.358(10) . . yes
C(42) C(43) 1.410(10) . . yes
C(44) C(45) 1.54(1) . . yes
C(44) C(46) 1.52(1) . . yes
C(44) C(47) 1.53(1) . . yes
C(48) C(49) 1.57(2) . . yes
C(48) C(50) 1.49(2) . . yes
C(48) C(51) 1.52(2) . . yes

loop_
_geom_contact_atom_site_label_1
_geom_contact_atom_site_label_2
_geom_contact_distance
_geom_contact_site_symmetry_1
_geom_contact_site_symmetry_2
_geom_contact_publ_flag
Pt(1) Pt(1) 3.4239(5) . 2_764 ?
Cl(1) Cl(3) 3.244(4) . 1_546 ?
Cl(1) C(6) 3.426(7) . 2_764 ?
Cl(1) N(2) 3.484(6) . 2_764 ?
Cl(1) C(7) 3.573(7) . 2_764 ?
Cl(1) C(50) 3.58(1) . 2_774 ?
F(1) C(12) 3.26(1) . . ?
F(1) C(1) 3.31(1) . 2_764 ?
F(1) C(2) 3.41(1) . 2_764 ?
F(1) C(9) 3.47(1) . . ?
F(2) C(12) 3.34(1) . . ?
F(3) C(12) 3.14(1) . . ?
F(3) C(13) 3.19(1) . . ?
F(4) C(13) 3.069(9) . . ?
F(4) C(29) 3.23(1) . . ?
F(4) C(14) 3.280(10) . . ?
F(4) C(30) 3.30(1) . . ?
F(5) C(14) 3.28(1) . 2_665 ?
F(5) C(13) 3.321(10) . 2_665 ?
F(6) C(14) 3.018(9) . . ?
F(6) C(29) 3.50(1) . . ?
F(6) C(51) 3.53(2) . 1_546 ?
N(1) N(3) 3.415(8) . 2_764 ?
N(3) C(1) 3.482(10) . 2_764 ?
N(4) C(26) 3.466(10) . 2_774 ?
N(5) C(21) 3.427(8) . 2_774 ?
N(6) C(16) 3.59(1) . 2_774 ?
C(1) C(11) 3.40(1) . 2_764 ?
C(2) C(13) 3.60(1) . 2_764 ?
C(3) C(14) 3.53(1) . 2_764 ?
C(3) C(46) 3.54(1) . 1_655 ?
C(4) C(15) 3.60(1) . 2_764 ?
C(19) C(24) 3.39(1) . 2_774 ?
C(20) C(25) 3.442(9) . 2_774 ?
C(36) C(54) 3.54(1) . . ?
C(37) C(54) 3.59(1) . . ?

loop_
_geom_torsion_atom_site_label_1
_geom_torsion_atom_site_label_2
_geom_torsion_atom_site_label_3
_geom_torsion_atom_site_label_4
_geom_torsion
_geom_torsion_site_symmetry_1
_geom_torsion_site_symmetry_2
_geom_torsion_site_symmetry_3
_geom_torsion_site_symmetry_4
_geom_torsion_publ_flag
Pt(1) N(1) C(1) C(2) -179.8(6) . . . . yes
Pt(1) N(1) C(5) C(4) 178.9(6) . . . . yes
Pt(1) N(1) C(5) C(6) 0.0(7) . . . . yes
Pt(1) N(2) C(6) C(5) 0.2(8) . . . . yes
Pt(1) N(2) C(6) C(7) 177.4(5) . . . . yes
Pt(1) N(2) C(10) C(9) -177.3(5) . . . . yes
Pt(1) N(2) C(10) C(11) 5.3(8) . . . . yes
Pt(1) N(3) C(11) C(10) 2.1(7) . . . . yes
Pt(1) N(3) C(11) C(12) -178.1(6) . . . . yes
Pt(1) N(3) C(15) C(14) 177.7(6) . . . . yes
Cl(1) Pt(1) N(1) C(1) 0.7(6) . . . . yes
Cl(1) Pt(1) N(1) C(5) 179.9(4) . . . . yes
Cl(1) Pt(1) N(2) C(6) -88(87) . . . . yes
Cl(1) Pt(1) N(2) C(10) 88(87) . . . . yes
Cl(1) Pt(1) N(3) C(11) -179.5(4) . . . . yes
Cl(1) Pt(1) N(3) C(15) 2.7(6) . . . . yes
O(1) C(41) C(34) C(8) 1.6(10) . . . . yes
O(1) C(41) C(34) C(33) -178.4(6) . . . . yes
O(1) C(41) C(40) C(31) 177.6(7) . . . . yes
O(1) C(41) C(40) C(39) -1(1) . . . . yes
O(1) C(43) C(35) C(23) 0(1) . . . . yes
O(1) C(43) C(35) C(36) 178.8(6) . . . . yes
O(1) C(43) C(42) C(38) -180.0(7) . . . . yes
O(1) C(43) C(42) C(39) -1(1) . . . . yes
N(1) Pt(1) N(2) C(6) -0.2(5) . . . . yes
N(1) Pt(1) N(2) C(10) 177.3(5) . . . . yes
N(1) Pt(1) N(3) C(11) 2(1) . . . . yes
N(1) Pt(1) N(3) C(15) -175.2(7) . . . . yes
N(1) C(1) C(2) C(3) 0(1) . . . . yes
N(1) C(5) C(4) C(3) 1(1) . . . . yes
N(1) C(5) C(6) N(2) -0.2(9) . . . . yes
N(1) C(5) C(6) C(7) -177.0(7) . . . . yes
N(2) Pt(1) N(1) C(1) -179.2(7) . . . . yes
N(2) Pt(1) N(1) C(5) 0.0(5) . . . . yes
N(2) Pt(1) N(3) C(11) 0.4(5) . . . . yes
N(2) Pt(1) N(3) C(15) -177.5(7) . . . . yes
N(2) C(6) C(5) C(4) -179.0(7) . . . . yes
N(2) C(6) C(7) C(8) 0(1) . . . . yes
N(2) C(10) C(9) C(8) 0.0(10) . . . . yes
N(2) C(10) C(11) N(3) -4.8(9) . . . . yes
N(2) C(10) C(11) C(12) 175.5(7) . . . . yes
N(3) Pt(1) N(1) C(1) 178.5(7) . . . . yes
N(3) Pt(1) N(1) C(5) -2(1) . . . . yes
N(3) Pt(1) N(2) C(6) 179.2(5) . . . . yes
N(3) Pt(1) N(2) C(10) -3.4(5) . . . . yes
N(3) C(11) C(10) C(9) 178.1(7) . . . . yes
N(3) C(11) C(12) C(13) 0(1) . . . . yes
N(3) C(15) C(14) C(13) 0(1) . . . . yes
N(4) C(16) C(17) C(18) 0(1) . . . . yes
N(4) C(20) C(19) C(18) 0(1) . . . . yes
N(4) C(20) C(21) N(5) 174.8(6) . . . . yes
N(4) C(20) C(21) C(22) -6(1) . . . . yes
N(5) C(21) C(20) C(19) -4(1) . . . . yes
N(5) C(21) C(22) C(23) -3(1) . . . . yes
N(5) C(25) C(24) C(23) -2(1) . . . . yes
N(5) C(25) C(26) N(6) -176.0(7) . . . . yes
N(5) C(25) C(26) C(27) 3(1) . . . . yes
N(6) C(26) C(25) C(24) 6(1) . . . . yes
N(6) C(26) C(27) C(28) -2(1) . . . . yes
N(6) C(30) C(29) C(28) -3(1) . . . . yes
C(1) N(1) C(5) C(4) -1(1) . . . . yes
C(1) N(1) C(5) C(6) 179.3(6) . . . . yes
C(1) C(2) C(3) C(4) 0(1) . . . . yes
C(2) C(1) N(1) C(5) 1(1) . . . . yes
C(2) C(3) C(4) C(5) 0(1) . . . . yes
C(3) C(4) C(5) C(6) -180.0(7) . . . . yes
C(4) C(5) C(6) C(7) 4(1) . . . . yes
C(5) C(6) N(2) C(10) -177.1(6) . . . . yes
C(5) C(6) C(7) C(8) 176.5(7) . . . . yes
C(6) N(2) C(10) C(9) 0(1) . . . . yes
C(6) N(2) C(10) C(11) -177.3(6) . . . . yes
C(6) C(7) C(8) C(9) 0(1) . . . . yes
C(6) C(7) C(8) C(34) 178.6(6) . . . . yes
C(7) C(6) N(2) C(10) 0(1) . . . . yes
C(7) C(8) C(9) C(10) -0.2(10) . . . . yes
C(7) C(8) C(34) C(33) 125.6(8) . . . . yes
C(7) C(8) C(34) C(41) -54.4(9) . . . . yes
C(8) C(9) C(10) C(11) 177.0(6) . . . . yes
C(8) C(34) C(33) C(32) -179.0(6) . . . . yes
C(8) C(34) C(41) C(40) -177.5(7) . . . . yes
C(9) C(8) C(34) C(33) -56.1(10) . . . . yes
C(9) C(8) C(34) C(41) 123.9(7) . . . . yes
C(9) C(10) C(11) C(12) -1(1) . . . . yes
C(10) C(9) C(8) C(34) -178.5(6) . . . . yes
C(10) C(11) N(3) C(15) -179.7(6) . . . . yes
C(10) C(11) C(12) C(13) 179.8(7) . . . . yes
C(11) N(3) C(15) C(14) 0(1) . . . . yes
C(11) C(12) C(13) C(14) 0(1) . . . . yes
C(12) C(11) N(3) C(15) 0(1) . . . . yes
C(12) C(13) C(14) C(15) 0(1) . . . . yes
C(16) N(4) C(20) C(19) 0(1) . . . . yes
C(16) N(4) C(20) C(21) -178.4(8) . . . . yes
C(16) C(17) C(18) C(19) 0(1) . . . . yes
C(17) C(16) N(4) C(20) 0(1) . . . . yes
C(17) C(18) C(19) C(20) 0(1) . . . . yes
C(18) C(19) C(20) C(21) 178.2(8) . . . . yes
C(19) C(20) C(21) C(22) 174.9(7) . . . . yes
C(20) C(21) N(5) C(25) -179.4(6) . . . . yes
C(20) C(21) C(22) C(23) 178.0(6) . . . . yes
C(21) N(5) C(25) C(24) 1(1) . . . . yes
C(21) N(5) C(25) C(26) -176.0(6) . . . . yes
C(21) C(22) C(23) C(24) 1.9(10) . . . . yes
C(21) C(22) C(23) C(35) 176.5(6) . . . . yes
C(22) C(21) N(5) C(25) 1.6(10) . . . . yes
C(22) C(23) C(24) C(25) 0(1) . . . . yes
C(22) C(23) C(35) C(36) -55.9(10) . . . . yes
C(22) C(23) C(35) C(43) 122.5(8) . . . . yes
C(23) C(24) C(25) C(26) 174.6(6) . . . . yes
C(23) C(35) C(36) C(37) 179.4(7) . . . . yes
C(23) C(35) C(43) C(42) -178.9(7) . . . . yes
C(24) C(23) C(35) C(36) 118.5(8) . . . . yes
C(24) C(23) C(35) C(43) -63.1(10) . . . . yes
C(24) C(25) C(26) C(27) -173.2(7) . . . . yes
C(25) C(24) C(23) C(35) -173.9(6) . . . . yes
C(25) C(26) N(6) C(30) -177.8(7) . . . . yes
C(25) C(26) C(27) C(28) 178.1(8) . . . . yes
C(26) N(6) C(30) C(29) 0(1) . . . . yes
C(26) C(27) C(28) C(29) -1(1) . . . . yes
C(27) C(26) N(6) C(30) 2(1) . . . . yes
C(27) C(28) C(29) C(30) 3(1) . . . . yes
C(31) C(32) C(33) C(34) -3(1) . . . . yes
C(31) C(32) C(44) C(45) 43.0(9) . . . . yes
C(31) C(32) C(44) C(46) -77.7(9) . . . . yes
C(31) C(32) C(44) C(47) 162.3(7) . . . . yes
C(31) C(40) C(39) C(42) 176.9(7) . . . . yes
C(31) C(40) C(39) C(52) 55(1) . . . . yes
C(31) C(40) C(39) C(53) -64.8(10) . . . . yes
C(31) C(40) C(41) C(34) -3(1) . . . . yes
C(32) C(31) C(40) C(39) -179.9(7) . . . . yes
C(32) C(31) C(40) C(41) 1(1) . . . . yes
C(32) C(33) C(34) C(41) 0(1) . . . . yes
C(33) C(32) C(31) C(40) 2(1) . . . . yes
C(33) C(32) C(44) C(45) -139.1(7) . . . . yes
C(33) C(32) C(44) C(46) 100.2(8) . . . . yes
C(33) C(32) C(44) C(47) -19.8(10) . . . . yes
C(33) C(34) C(41) C(40) 2(1) . . . . yes
C(34) C(33) C(32) C(44) 178.9(6) . . . . yes
C(34) C(41) O(1) C(43) -172.8(6) . . . . yes
C(34) C(41) C(40) C(39) 177.6(7) . . . . yes
C(35) C(36) C(37) C(38) 0(1) . . . . yes
C(35) C(36) C(37) C(48) 174.7(8) . . . . yes
C(35) C(43) O(1) C(41) 175.8(6) . . . . yes
C(35) C(43) C(42) C(38) 0(1) . . . . yes
C(35) C(43) C(42) C(39) 178.1(7) . . . . yes
C(36) C(35) C(43) C(42) 0(1) . . . . yes
C(36) C(37) C(38) C(42) -1(1) . . . . yes
C(36) C(37) C(48) C(49) -110.0(10) . . . . yes
C(36) C(37) C(48) C(50) 5(1) . . . . yes
C(36) C(37) C(48) C(51) 131.8(10) . . . . yes
C(37) C(36) C(35) C(43) 0(1) . . . . yes
C(37) C(38) C(42) C(39) -177.3(7) . . . . yes
C(37) C(38) C(42) C(43) 1(1) . . . . yes
C(38) C(37) C(48) C(49) 64(1) . . . . yes
C(38) C(37) C(48) C(50) -179(1) . . . . yes
C(38) C(37) C(48) C(51) -53(1) . . . . yes
C(38) C(42) C(39) C(40) -175.8(7) . . . . yes
C(38) C(42) C(39) C(52) -55(1) . . . . yes
C(38) C(42) C(39) C(53) 65.3(10) . . . . yes
C(40) C(31) C(32) C(44) -179.9(7) . . . . yes
C(40) C(39) C(42) C(43) 5(1) . . . . yes
C(40) C(41) O(1) C(43) 6(1) . . . . yes
C(41) O(1) C(43) C(42) -4(1) . . . . yes
C(41) C(40) C(39) C(42) -4(1) . . . . yes
C(41) C(40) C(39) C(52) -125.1(9) . . . . yes
C(41) C(40) C(39) C(53) 114.1(9) . . . . yes
C(42) C(38) C(37) C(48) -176.1(8) . . . . yes
C(43) C(42) C(39) C(52) 125.8(9) . . . . yes
C(43) C(42) C(39) C(53) -113.4(9) . . . . yes
C(43) C(42) C(39) C(53) -113.4(9) . . . . yes
